data_1548505
loop_
_publ_author_name
'Lin Rong Er'

_publ_section_title
;
 Gold rectangle, silver rings and helices - A study of self-assembly and
 molecular recognition of metallo-supramolecules
;
_journal_name_full 'Ph.D Thesis - NATIONAL UNIVERSITY OF SINGAPORE'
_journal_page_first 1
_journal_year 2005
_chemical_formula_sum 'C156 H120 Ag4 Cl12 O16 P8'
_chemical_formula_weight 3355.16
_space_group_IT_number 70
_symmetry_cell_setting orthorhombic
_symmetry_space_group_name_Hall '-F 2uv 2vw'
_symmetry_space_group_name_H-M 'F d d d :2'
_atom_sites_solution_hydrogens geom
_atom_sites_solution_primary direct
_atom_sites_solution_secondary difmap
_cell_angle_alpha 90.00
_cell_angle_beta 90.00
_cell_angle_gamma 90.00
_cell_formula_units_Z 8
_cell_length_a 19.4287(7)
_cell_length_b 36.4741(12)
_cell_length_c 42.9932(15)
_cell_measurement_reflns_used 2809
_cell_measurement_temperature 223(2)
_cell_measurement_theta_max 20.00
_cell_measurement_theta_min 2.30
_cell_volume 30466.9(18)
_computing_cell_refinement 'Bruker SMART'
_computing_data_collection 'Bruker SMART'
_computing_data_reduction 'Bruker SAINT'
_computing_molecular_graphics 'Bruker SHELXTL'
_computing_publication_material 'Bruker SHELXTL'
_computing_structure_refinement 'SHELXL-97 (Sheldrick, 1997)'
_computing_structure_solution 'SHELXS-97 (Sheldrick, 1990)'
_diffrn_ambient_temperature 223(2)
_diffrn_measured_fraction_theta_full 0.999
_diffrn_measured_fraction_theta_max 0.999
_diffrn_measurement_device_type 'CCD area detector'
_diffrn_measurement_method 'phi and omega scans'
_diffrn_radiation_monochromator graphite
_diffrn_radiation_source 'fine-focus sealed tube'
_diffrn_radiation_type MoK\a
_diffrn_radiation_wavelength 0.71073
_diffrn_reflns_av_R_equivalents 0.0925
_diffrn_reflns_av_sigmaI/netI 0.0575
_diffrn_reflns_limit_h_max 23
_diffrn_reflns_limit_h_min -20
_diffrn_reflns_limit_k_max 43
_diffrn_reflns_limit_k_min -40
_diffrn_reflns_limit_l_max 51
_diffrn_reflns_limit_l_min -51
_diffrn_reflns_number 43028
_diffrn_reflns_theta_full 25.00
_diffrn_reflns_theta_max 25.00
_diffrn_reflns_theta_min 1.85
_exptl_absorpt_coefficient_mu 0.862
_exptl_absorpt_correction_T_max 0.8743
_exptl_absorpt_correction_T_min 0.7242
_exptl_absorpt_correction_type 'Sadabs, (Sheldrick 2001)'
_exptl_crystal_colour YELLOW
_exptl_crystal_density_diffrn 1.463
_exptl_crystal_density_meas 0
_exptl_crystal_density_method 'not measured'
_exptl_crystal_description MULTIFACETED
_exptl_crystal_F_000 13568
_exptl_crystal_size_max 0.40
_exptl_crystal_size_mid 0.20
_exptl_crystal_size_min 0.16
_refine_diff_density_max 1.786
_refine_diff_density_min -1.092
_refine_diff_density_rms 0.146
_refine_ls_extinction_method none
_refine_ls_goodness_of_fit_ref 1.087
_refine_ls_hydrogen_treatment mixed
_refine_ls_matrix_type full
_refine_ls_number_parameters 462
_refine_ls_number_reflns 6714
_refine_ls_number_restraints 1
_refine_ls_restrained_S_all 1.089
_refine_ls_R_factor_all 0.1100
_refine_ls_R_factor_gt 0.0843
_refine_ls_shift/su_max 0.001
_refine_ls_shift/su_mean 0.000
_refine_ls_structure_factor_coef Fsqd
_refine_ls_weighting_details 'calc w=1/[\s^2^(Fo^2^)+(0.1026P)^2^+656.5616P] where P=(Fo^2^+2Fc^2^)/3'
_refine_ls_weighting_scheme calc
_refine_ls_wR_factor_gt 0.2108
_refine_ls_wR_factor_ref 0.2263
_reflns_number_gt 5111
_reflns_number_total 6714
_reflns_threshold_expression >2sigma(I)
_cod_data_source_file complex2b.cif
_cod_data_source_block 4289
_cod_depositor_comments
;
The following automatic conversions were performed:

'_symmetry_cell_setting' value 'Orthorhombic' changed to
'orthorhombic' according to the built-in table from CIF Core
dictionary named 'cif_core.dic' version 2.4.1 from 2010-06-29.

Automatic conversion script
Id: cif_fix_values 5376 2017-05-30 11:51:03Z andrius 
;
_cod_original_sg_symbol_H-M Fddd
_cod_database_code 1548505

loop_
_symmetry_equiv_pos_as_xyz
'x, y, z'
'-x+3/4, -y+3/4, z'
'-x+3/4, y, -z+3/4'
'x, -y+3/4, -z+3/4'
'x, y+1/2, z+1/2'
'-x+3/4, -y+5/4, z+1/2'
'-x+3/4, y+1/2, -z+5/4'
'x, -y+5/4, -z+5/4'
'x+1/2, y, z+1/2'
'-x+5/4, -y+3/4, z+1/2'
'-x+5/4, y, -z+5/4'
'x+1/2, -y+3/4, -z+5/4'
'x+1/2, y+1/2, z'
'-x+5/4, -y+5/4, z'
'-x+5/4, y+1/2, -z+3/4'
'x+1/2, -y+5/4, -z+3/4'
'-x, -y, -z'
'x-3/4, y-3/4, -z'
'x-3/4, -y, z-3/4'
'-x, y-3/4, z-3/4'
'-x, -y+1/2, -z+1/2'
'x-3/4, y-1/4, -z+1/2'
'x-3/4, -y+1/2, z-1/4'
'-x, y-1/4, z-1/4'
'-x+1/2, -y, -z+1/2'
'x-1/4, y-3/4, -z+1/2'
'x-1/4, -y, z-1/4'
'-x+1/2, y-3/4, z-1/4'
'-x+1/2, -y+1/2, -z'
'x-1/4, y-1/4, -z'
'x-1/4, -y+1/2, z-3/4'
'-x+1/2, y-1/4, z-3/4'

loop_
_atom_site_label
_atom_site_type_symbol
_atom_site_fract_x
_atom_site_fract_y
_atom_site_fract_z
_atom_site_U_iso_or_equiv
_atom_site_adp_type
_atom_site_occupancy
_atom_site_symmetry_multiplicity
_atom_site_calc_flag
_atom_site_refinement_flags
_atom_site_disorder_assembly
_atom_site_disorder_group
Ag1 Ag 0.3750 0.54285(2) 0.8750 0.0339(2) Uani 1 2 d S . .
Ag2 Ag 0.3750 0.3750 0.80084(2) 0.0443(3) Uani 1 2 d S . .
P1 P 0.48791(9) 0.54967(5) 0.85181(4) 0.0269(4) Uani 1 1 d . . .
P2 P 0.49164(10) 0.39287(5) 0.78612(4) 0.0289(4) Uani 1 1 d . . .
C1 C 0.5043(4) 0.51125(18) 0.82505(15) 0.0267(15) Uani 1 1 d . . .
C2 C 0.5667(4) 0.49128(19) 0.82383(16) 0.0277(15) Uani 1 1 d . . .
C3 C 0.6299(4) 0.5054(2) 0.8348(2) 0.042(2) Uani 1 1 d . . .
H3 H 0.6306 0.5291 0.8433 0.050 Uiso 1 1 calc R . .
C4 C 0.6892(4) 0.4864(3) 0.8336(2) 0.050(2) Uani 1 1 d . . .
H4 H 0.7299 0.4967 0.8415 0.060 Uiso 1 1 calc R . .
C5 C 0.6899(4) 0.4508(3) 0.8203(2) 0.050(2) Uani 1 1 d . . .
H5 H 0.7311 0.4373 0.8195 0.061 Uiso 1 1 calc R . .
C6 C 0.6311(4) 0.4364(2) 0.8089(2) 0.0414(19) Uani 1 1 d . . .
H6 H 0.6324 0.4128 0.8001 0.050 Uiso 1 1 calc R . .
C7 C 0.5669(4) 0.45537(19) 0.80972(16) 0.0281(15) Uani 1 1 d . . .
C8 C 0.5062(4) 0.44102(18) 0.79643(15) 0.0257(15) Uani 1 1 d . . .
C9 C 0.4497(4) 0.46475(19) 0.79205(15) 0.0263(15) Uani 1 1 d . . .
C10 C 0.3925(4) 0.4556(2) 0.77232(18) 0.0341(17) Uani 1 1 d . . .
H10 H 0.3924 0.4328 0.7621 0.041 Uiso 1 1 calc R . .
C11 C 0.3390(4) 0.4786(2) 0.7679(2) 0.047(2) Uani 1 1 d . . .
H11 H 0.3022 0.4716 0.7550 0.057 Uiso 1 1 calc R . .
C12 C 0.3385(4) 0.5134(2) 0.78266(19) 0.044(2) Uani 1 1 d . . .
H12 H 0.3014 0.5295 0.7794 0.053 Uiso 1 1 calc R . .
C13 C 0.3904(4) 0.5234(2) 0.80124(16) 0.0292(16) Uani 1 1 d . . .
H13 H 0.3889 0.5464 0.8110 0.035 Uiso 1 1 calc R . .
C14 C 0.4479(4) 0.50014(19) 0.80653(15) 0.0260(15) Uani 1 1 d . . .
C1A C 0.5045(4) 0.5912(2) 0.82950(17) 0.0329(17) Uani 1 1 d . . .
C2A C 0.4928(5) 0.6248(2) 0.8432(2) 0.046(2) Uani 1 1 d . . .
H2A H 0.4768 0.6260 0.8638 0.055 Uiso 1 1 calc R . .
C3A C 0.5045(5) 0.6568(2) 0.8266(3) 0.058(3) Uani 1 1 d . . .
H3A H 0.4974 0.6796 0.8363 0.070 Uiso 1 1 calc R . .
C4A C 0.5258(6) 0.6556(3) 0.7971(3) 0.077(3) Uani 1 1 d . . .
H4A H 0.5338 0.6776 0.7862 0.092 Uiso 1 1 calc R . .
C5A C 0.5360(7) 0.6225(3) 0.7828(3) 0.086(4) Uani 1 1 d . . .
H5A H 0.5500 0.6218 0.7619 0.103 Uiso 1 1 calc R . .
C6A C 0.5259(6) 0.5905(3) 0.7989(2) 0.063(3) Uani 1 1 d . . .
H6A H 0.5335 0.5679 0.7890 0.076 Uiso 1 1 calc R . .
C1B C 0.5505(4) 0.5486(2) 0.88366(17) 0.0326(17) Uani 1 1 d . . .
C2B C 0.6022(4) 0.5749(2) 0.8869(2) 0.0411(19) Uani 1 1 d . . .
H2B H 0.6060 0.5939 0.8722 0.049 Uiso 1 1 calc R . .
C3B C 0.6475(5) 0.5731(3) 0.9113(2) 0.055(2) Uani 1 1 d . . .
H3B H 0.6827 0.5906 0.9132 0.066 Uiso 1 1 calc R . .
C4B C 0.6415(5) 0.5458(3) 0.9327(3) 0.065(3) Uani 1 1 d . . .
H4B H 0.6726 0.5446 0.9495 0.078 Uiso 1 1 calc R . .
C5B C 0.5900(6) 0.5198(3) 0.9300(2) 0.059(3) Uani 1 1 d . . .
H5B H 0.5860 0.5013 0.9451 0.070 Uiso 1 1 calc R . .
C6B C 0.5440(4) 0.5208(2) 0.90525(18) 0.0391(19) Uani 1 1 d . . .
H6B H 0.5093 0.5030 0.9033 0.047 Uiso 1 1 calc R . .
C1C C 0.5162(4) 0.38996(19) 0.74517(16) 0.0297(16) Uani 1 1 d . . .
C2C C 0.5598(4) 0.4150(2) 0.73197(18) 0.043(2) Uani 1 1 d . . .
H2C H 0.5744 0.4355 0.7434 0.051 Uiso 1 1 calc R . .
C3C C 0.5824(5) 0.4097(3) 0.7016(2) 0.052(2) Uani 1 1 d . . .
H3C H 0.6122 0.4270 0.6925 0.063 Uiso 1 1 calc R . .
C4C C 0.5622(5) 0.3803(3) 0.68506(18) 0.047(2) Uani 1 1 d . . .
H4C H 0.5794 0.3766 0.6649 0.056 Uiso 1 1 calc R . .
C5C C 0.5165(5) 0.3557(2) 0.69769(19) 0.046(2) Uani 1 1 d . . .
H5C H 0.5009 0.3356 0.6859 0.055 Uiso 1 1 calc R . .
C6C C 0.4937(4) 0.3607(2) 0.72766(17) 0.0368(18) Uani 1 1 d . . .
H6C H 0.4623 0.3439 0.7363 0.044 Uiso 1 1 calc R . .
C1D C 0.5533(4) 0.3627(2) 0.80511(18) 0.0358(18) Uani 1 1 d . . .
C2D C 0.5437(5) 0.3552(2) 0.8360(2) 0.050(2) Uani 1 1 d . . .
H2D H 0.5065 0.3659 0.8467 0.060 Uiso 1 1 calc R . .
C3D C 0.5881(7) 0.3323(3) 0.8518(3) 0.076(3) Uani 1 1 d . . .
H3D H 0.5809 0.3274 0.8731 0.092 Uiso 1 1 calc R . .
C4D C 0.6420(7) 0.3167(3) 0.8369(3) 0.079(4) Uani 1 1 d . . .
H4D H 0.6725 0.3013 0.8478 0.095 Uiso 1 1 calc R . .
C5D C 0.6522(6) 0.3233(3) 0.8056(3) 0.077(3) Uani 1 1 d . . .
H5D H 0.6896 0.3125 0.7952 0.093 Uiso 1 1 calc R . .
C6D C 0.6066(5) 0.3463(2) 0.7894(2) 0.053(2) Uani 1 1 d . . .
H6D H 0.6125 0.3504 0.7680 0.064 Uiso 1 1 calc R . .
C1S C 0.6136(12) 0.5227(6) 0.7216(10) 0.30(2) Uani 1 1 d . . .
H1SA H 0.6145 0.5166 0.6994 0.359 Uiso 0.50 1 calc PR A 1
H1SB H 0.6219 0.5491 0.7233 0.359 Uiso 0.50 1 calc PR A 1
H1SC H 0.6235 0.5071 0.7036 0.359 Uiso 0.50 1 calc PR A 2
H1SD H 0.6474 0.5173 0.7379 0.359 Uiso 0.50 1 calc PR A 2
Cl1A Cl 0.5333(4) 0.51439(15) 0.73479(14) 0.167(2) Uani 1 1 d . B .
Cl1B Cl 0.6742(4) 0.5029(3) 0.7371(2) 0.121(3) Uani 0.50 1 d P B 1
Cl1C Cl 0.6188(5) 0.5712(3) 0.7105(3) 0.141(4) Uani 0.50 1 d P B 2
Cl1 Cl 1.3750 0.43906(7) 0.8750 0.0416(7) Uani 1 2 d S . .
Cl2 Cl 1.3596(3) 0.72042(19) 0.8720(3) 0.076(2) Uani 0.50 1 d PD . .
O1 O 1.3332(8) 0.4645(5) 0.8632(5) 0.232(10) Uani 1 1 d . . .
O2 O 1.4041(7) 0.4178(2) 0.8528(2) 0.134(5) Uani 1 1 d . . .
O5 O 1.3515(5) 0.7350(3) 0.9019(2) 0.121(4) Uani 1 1 d D . .
O6 O 1.3750 0.6807(4) 0.8750 0.130(6) Uani 1 2 d SD . .
O7 O 1.4540(10) 0.7223(8) 0.8907(5) 0.142(10) Uani 0.50 1 d P . .

loop_
_atom_site_aniso_label
_atom_site_aniso_U_11
_atom_site_aniso_U_22
_atom_site_aniso_U_33
_atom_site_aniso_U_23
_atom_site_aniso_U_13
_atom_site_aniso_U_12
Ag1 0.0277(4) 0.0430(5) 0.0309(4) 0.000 0.0044(3) 0.000
Ag2 0.0376(5) 0.0466(5) 0.0488(5) 0.000 0.000 -0.0151(4)
P1 0.0288(10) 0.0245(9) 0.0273(9) -0.0086(7) 0.0027(8) -0.0058(8)
P2 0.0331(10) 0.0250(9) 0.0287(9) -0.0058(8) 0.0021(8) -0.0073(8)
C1 0.035(4) 0.022(3) 0.023(3) -0.004(3) 0.007(3) -0.005(3)
C2 0.025(4) 0.030(4) 0.028(4) -0.008(3) 0.008(3) -0.003(3)
C3 0.029(4) 0.044(5) 0.052(5) -0.020(4) 0.008(4) -0.017(4)
C4 0.030(5) 0.062(6) 0.059(6) -0.022(5) 0.003(4) -0.014(4)
C5 0.029(4) 0.052(5) 0.070(6) -0.013(5) 0.002(4) 0.004(4)
C6 0.029(4) 0.035(4) 0.061(5) -0.012(4) 0.004(4) -0.002(3)
C7 0.031(4) 0.027(4) 0.026(3) -0.003(3) 0.006(3) -0.009(3)
C8 0.029(4) 0.024(3) 0.024(3) -0.001(3) 0.007(3) -0.008(3)
C9 0.030(4) 0.029(4) 0.021(3) -0.003(3) 0.003(3) -0.004(3)
C10 0.040(4) 0.026(4) 0.036(4) -0.007(3) -0.006(3) -0.008(3)
C11 0.043(5) 0.053(5) 0.047(5) -0.010(4) -0.021(4) 0.001(4)
C12 0.039(5) 0.047(5) 0.047(5) -0.005(4) -0.009(4) 0.010(4)
C13 0.029(4) 0.031(4) 0.028(4) -0.009(3) -0.003(3) -0.001(3)
C14 0.031(4) 0.027(4) 0.020(3) -0.001(3) 0.003(3) -0.008(3)
C1A 0.032(4) 0.029(4) 0.038(4) -0.002(3) 0.004(3) -0.008(3)
C2A 0.050(5) 0.033(4) 0.054(5) 0.000(4) 0.003(4) 0.002(4)
C3A 0.048(6) 0.031(5) 0.095(8) -0.005(5) -0.002(5) 0.005(4)
C4A 0.090(9) 0.046(6) 0.094(9) 0.024(6) 0.029(7) -0.003(6)
C5A 0.133(12) 0.057(7) 0.068(7) 0.011(6) 0.052(7) -0.009(7)
C6A 0.089(8) 0.040(5) 0.061(6) 0.000(4) 0.034(6) -0.008(5)
C1B 0.030(4) 0.037(4) 0.031(4) -0.014(3) 0.003(3) -0.003(3)
C2B 0.037(4) 0.041(5) 0.045(5) -0.014(4) -0.003(4) -0.008(4)
C3B 0.040(5) 0.063(6) 0.063(6) -0.014(5) -0.011(4) -0.010(5)
C4B 0.044(6) 0.088(8) 0.063(7) -0.031(6) -0.021(5) 0.013(5)
C5B 0.072(7) 0.062(6) 0.042(5) -0.005(5) -0.005(5) 0.022(6)
C6B 0.046(5) 0.030(4) 0.041(4) -0.006(3) -0.001(4) 0.008(4)
C1C 0.036(4) 0.025(3) 0.028(4) -0.004(3) 0.003(3) -0.004(3)
C2C 0.054(5) 0.039(4) 0.035(4) -0.011(4) 0.010(4) -0.012(4)
C3C 0.054(6) 0.057(6) 0.046(5) -0.001(4) 0.010(4) -0.007(5)
C4C 0.052(5) 0.063(6) 0.026(4) -0.011(4) 0.002(4) 0.017(5)
C5C 0.059(6) 0.041(5) 0.037(4) -0.013(4) -0.012(4) 0.002(4)
C6C 0.050(5) 0.030(4) 0.030(4) -0.002(3) -0.003(4) -0.007(4)
C1D 0.045(5) 0.026(4) 0.037(4) -0.002(3) 0.000(4) -0.004(3)
C2D 0.062(6) 0.044(5) 0.045(5) 0.002(4) -0.006(4) 0.004(5)
C3D 0.119(10) 0.056(6) 0.054(6) 0.007(5) -0.014(7) 0.003(7)
C4D 0.109(10) 0.054(7) 0.075(8) 0.006(6) -0.039(7) 0.017(7)
C5D 0.068(7) 0.054(7) 0.110(10) -0.014(6) -0.012(7) 0.023(6)
C6D 0.050(6) 0.039(5) 0.071(6) -0.002(5) -0.007(5) 0.007(4)
C1S 0.14(2) 0.129(18) 0.63(7) -0.17(3) 0.16(3) -0.032(16)
Cl1A 0.213(6) 0.137(4) 0.152(4) 0.019(4) 0.039(4) 0.028(4)
Cl1B 0.082(5) 0.109(6) 0.172(8) 0.000(6) -0.012(5) -0.008(5)
Cl1C 0.134(8) 0.116(7) 0.174(9) 0.018(6) 0.074(7) 0.009(6)
Cl1 0.0484(16) 0.0266(13) 0.0497(16) 0.000 0.0062(14) 0.000
Cl2 0.050(6) 0.115(4) 0.064(5) -0.016(4) 0.013(5) 0.007(3)
O1 0.191(15) 0.218(16) 0.29(2) 0.149(16) 0.080(15) 0.125(13)
O2 0.254(14) 0.064(5) 0.084(6) -0.008(5) 0.099(8) 0.003(7)
O5 0.108(8) 0.146(9) 0.108(8) -0.043(7) 0.018(6) 0.018(7)
O6 0.189(17) 0.080(10) 0.121(12) 0.000 0.045(11) 0.000
O7 0.058(12) 0.25(3) 0.118(16) 0.051(18) -0.014(11) -0.020(15)

loop_
_atom_type_symbol
_atom_type_description
_atom_type_scat_dispersion_real
_atom_type_scat_dispersion_imag
_atom_type_scat_source
C C 0.0033 0.0016 'International Tables Vol C Tables 4.2.6.8 and 6.1.1.4'
H H 0.0000 0.0000 'International Tables Vol C Tables 4.2.6.8 and 6.1.1.4'
O O 0.0106 0.0060 'International Tables Vol C Tables 4.2.6.8 and 6.1.1.4'
P P 0.1023 0.0942 'International Tables Vol C Tables 4.2.6.8 and 6.1.1.4'
Cl Cl 0.1484 0.1585 'International Tables Vol C Tables 4.2.6.8 and 6.1.1.4'
Ag Ag -0.8971 1.1015 'International Tables Vol C Tables 4.2.6.8 and 6.1.1.4'

loop_
_geom_angle_atom_site_label_1
_geom_angle_atom_site_label_2
_geom_angle_atom_site_label_3
_geom_angle
_geom_angle_site_symmetry_1
_geom_angle_site_symmetry_3
P1 Ag1 P1 168.20(9) 3_556 .
P2 Ag2 P2 149.97(9) 2 .
C1A P1 C1B 107.1(4) . .
C1A P1 C1 105.8(3) . .
C1B P1 C1 109.6(3) . .
C1A P1 Ag1 117.6(3) . .
C1B P1 Ag1 106.9(2) . .
C1 P1 Ag1 109.6(2) . .
C1D P2 C1C 103.0(4) . .
C1D P2 C8 111.7(3) . .
C1C P2 C8 104.4(3) . .
C1D P2 Ag2 109.5(3) . .
C1C P2 Ag2 118.4(2) . .
C8 P2 Ag2 109.6(2) . .
C2 C1 C14 119.7(6) . .
C2 C1 P1 124.3(5) . .
C14 C1 P1 115.8(5) . .
C3 C2 C1 123.0(6) . .
C3 C2 C7 117.9(7) . .
C1 C2 C7 119.1(6) . .
C4 C3 C2 122.9(7) . .
C3 C4 C5 119.8(8) . .
C6 C5 C4 119.5(8) . .
C5 C6 C7 122.8(7) . .
C8 C7 C6 122.7(6) . .
C8 C7 C2 120.2(7) . .
C6 C7 C2 117.0(6) . .
C9 C8 C7 118.5(6) . .
C9 C8 P2 115.8(5) . .
C7 C8 P2 125.5(5) . .
C8 C9 C14 120.9(6) . .
C8 C9 C10 122.6(6) . .
C14 C9 C10 116.5(6) . .
C11 C10 C9 122.4(7) . .
C10 C11 C12 119.8(7) . .
C13 C12 C11 120.5(8) . .
C12 C13 C14 121.6(7) . .
C1 C14 C13 121.9(6) . .
C1 C14 C9 118.9(6) . .
C13 C14 C9 119.2(6) . .
C6A C1A C2A 118.3(8) . .
C6A C1A P1 122.7(6) . .
C2A C1A P1 119.0(6) . .
C1A C2A C3A 120.1(8) . .
C4A C3A C2A 120.8(9) . .
C3A C4A C5A 120.1(10) . .
C4A C5A C6A 120.1(10) . .
C5A C6A C1A 120.6(9) . .
C6B C1B C2B 120.3(7) . .
C6B C1B P1 117.2(6) . .
C2B C1B P1 122.5(6) . .
C3B C2B C1B 120.3(9) . .
C4B C3B C2B 119.9(9) . .
C3B C4B C5B 120.3(9) . .
C4B C5B C6B 120.8(10) . .
C1B C6B C5B 118.3(8) . .
C2C C1C C6C 119.1(7) . .
C2C C1C P2 121.5(5) . .
C6C C1C P2 119.3(5) . .
C1C C2C C3C 119.6(8) . .
C4C C3C C2C 120.9(9) . .
C3C C4C C5C 120.1(8) . .
C6C C5C C4C 119.5(8) . .
C5C C6C C1C 120.8(8) . .
C2D C1D C6D 119.4(8) . .
C2D C1D P2 117.8(7) . .
C6D C1D P2 122.7(6) . .
C1D C2D C3D 120.9(10) . .
C4D C3D C2D 120.3(10) . .
C3D C4D C5D 119.9(11) . .
C4D C5D C6D 119.9(11) . .
C1D C6D C5D 119.5(10) . .
Cl1B C1S Cl1A 119(2) . .
Cl1B C1S Cl1C 121.6(15) . .
Cl1A C1S Cl1C 108.2(13) . .
O1 Cl1 O1 91.9(19) . 3_756
O1 Cl1 O2 114.2(9) . 3_756
O1 Cl1 O2 112.7(10) 3_756 3_756
O1 Cl1 O2 112.7(10) . .
O1 Cl1 O2 114.2(9) 3_756 .
O2 Cl1 O2 110.1(7) 3_756 .
Cl2 Cl2 O7 177.0(16) 3_756 3_756
Cl2 Cl2 O5 78.2(18) 3_756 3_756
O7 Cl2 O5 100.3(14) 3_756 3_756
Cl2 Cl2 O5 74.8(19) 3_756 .
O7 Cl2 O5 104.4(11) 3_756 .
O5 Cl2 O5 126.7(10) 3_756 .
Cl2 Cl2 O6 77.4(2) 3_756 .
O7 Cl2 O6 105.6(14) 3_756 .
O5 Cl2 O6 109.3(7) 3_756 .
O5 Cl2 O6 108.2(9) . .
Cl2 Cl2 O7 2.0(11) 3_756 .
O7 Cl2 O7 175(2) 3_756 .
O5 Cl2 O7 77.6(8) 3_756 .
O5 Cl2 O7 73.8(9) . .
O6 Cl2 O7 79.4(9) . .
Cl2 O5 Cl2 27.1(5) 3_756 .
Cl2 O6 Cl2 25.3(5) . 3_756
Cl2 O7 Cl2 1.0(5) 3_756 .

loop_
_geom_bond_atom_site_label_1
_geom_bond_atom_site_label_2
_geom_bond_distance
_geom_bond_site_symmetry_2
Ag1 P1 2.4224(18) 3_556
Ag1 P1 2.4224(18) .
Ag2 P2 2.4416(19) 2
Ag2 P2 2.4416(19) .
P1 C1A 1.821(8) .
P1 C1B 1.832(8) .
P1 C1 1.841(7) .
P2 C1D 1.820(8) .
P2 C1C 1.827(7) .
P2 C8 1.833(7) .
C1 C2 1.414(10) .
C1 C14 1.414(10) .
C2 C3 1.413(10) .
C2 C7 1.443(9) .
C3 C4 1.345(12) .
C4 C5 1.419(12) .
C5 C6 1.351(11) .
C6 C7 1.426(11) .
C7 C8 1.412(10) .
C8 C9 1.410(10) .
C9 C14 1.434(10) .
C9 C10 1.437(10) .
C10 C11 1.349(11) .
C11 C12 1.419(12) .
C12 C13 1.339(11) .
C13 C14 1.421(10) .
C1A C6A 1.378(12) .
C1A C2A 1.381(11) .
C2A C3A 1.387(13) .
C3A C4A 1.335(15) .
C4A C5A 1.371(16) .
C5A C6A 1.374(14) .
C1B C6B 1.380(11) .
C1B C2B 1.396(11) .
C2B C3B 1.371(12) .
C3B C4B 1.361(15) .
C4B C5B 1.384(15) .
C5B C6B 1.390(12) .
C1C C2C 1.368(10) .
C1C C6C 1.378(10) .
C2C C3C 1.392(11) .
C3C C4C 1.345(13) .
C4C C5C 1.375(13) .
C5C C6C 1.374(11) .
C1D C2D 1.370(11) .
C1D C6D 1.374(12) .
C2D C3D 1.380(14) .
C3D C4D 1.354(17) .
C4D C5D 1.380(17) .
C5D C6D 1.403(14) .
C1S Cl1B 1.53(4) .
C1S Cl1A 1.69(2) .
C1S Cl1C 1.83(3) .
Cl1 O1 1.333(12) .
Cl1 O1 1.333(12) 3_756
Cl1 O2 1.351(8) 3_756
Cl1 O2 1.351(8) .
Cl2 Cl2 0.651(11) 3_756
Cl2 O7 1.35(2) 3_756
Cl2 O5 1.380(14) 3_756
Cl2 O5 1.400(13) .
Cl2 O6 1.486(13) .
Cl2 O7 2.00(2) .
O5 Cl2 1.380(14) 3_756
O6 Cl2 1.486(13) 3_756
O7 Cl2 1.35(2) 3_756
